data_4114079
loop_
_publ_author_name
'Margarita Paneque'
'Cristina M. Posadas'
'Manuel L. Poveda'
'Nuria Rend\'on'
'Ver\'onica Salazar'
'Enrique O\~nate'
'Kurt Mereiter'

_publ_contact_author_address
;
 Instituto de Investigaciones Quimicas, C.S.I.C-Universidad de Sevilla,
 Avd. Americo Vespucio, s/n., Isla de la Cartuja, 41092 Sevilla,  Spain
;
_publ_contact_author_email paneque@iiq.csic.es
_publ_contact_author_fax '+34 954 460565'
_publ_contact_author_name 'Dr. Margarita Paneque'
_publ_contact_author_phone '+34 954 489557'
_publ_section_title
;
 Formation of Unusual Iridabenzene and Metallanaphthalene Containing
 Electron-Withdrawing Substituents
;
_journal_name_full 'Journal of the American Chemical Society'
_journal_page_first 9898
_journal_page_last 9899
_journal_paper_doi 10.1021/ja035655p
_journal_volume 125
_journal_year 2003
_chemical_formula_moiety '(C33 H40 B Ir N6 O14) (C0.25 H0.50 Cl0.5)'
_chemical_formula_sum 'C33.25 H40.5 B Cl0.5 Ir N6 O14'
_chemical_formula_weight 968.95
_chemical_name_common 'compound (4)'
_chemical_name_systematic
; 
 ? 
;
_space_group_IT_number 2
_symmetry_cell_setting triclinic
_symmetry_space_group_name_Hall '-P 1'
_symmetry_space_group_name_H-M 'P -1'
_atom_sites_solution_hydrogens geom
_atom_sites_solution_primary direct
_atom_sites_solution_secondary difmap
_audit_creation_method SHELXL-97
_cell_angle_alpha 75.816(2)
_cell_angle_beta 78.055(2)
_cell_angle_gamma 75.870(2)
_cell_formula_units_Z 4
_cell_length_a 11.2272(14)
_cell_length_b 18.882(2)
_cell_length_c 19.527(3)
_cell_measurement_reflns_used 964
_cell_measurement_temperature 100(2)
_cell_measurement_theta_max 21
_cell_measurement_theta_min 2
_cell_volume 3844.0(9)
_computing_cell_refinement 'Bruker SMART'
_computing_data_collection 'Bruker SMART'
_computing_data_reduction 'Bruker SHELXTL'
_computing_molecular_graphics 'Bruker SHELXTL'
_computing_publication_material 'Bruker SHELXTL'
_computing_structure_refinement 'SHELXL-97 (Sheldrick, 1997)'
_computing_structure_solution 'SHELXS-97 (Sheldrick, 1990)'
_diffrn_ambient_temperature 100.0(2)
_diffrn_detector_area_resol_mean 8.26
_diffrn_detector_type 'Bruker SMART APEX'
_diffrn_measured_fraction_theta_full 0.909
_diffrn_measured_fraction_theta_max 0.909
_diffrn_measurement_device_type
;
'three-circle diffractometer with CCD area detector'
;
_diffrn_measurement_method 'omega scans'
_diffrn_radiation_monochromator graphite
_diffrn_radiation_source 'normal-focus sealed tube'
_diffrn_radiation_type MoK\a
_diffrn_radiation_wavelength 0.71073
_diffrn_reflns_av_R_equivalents 0.0668
_diffrn_reflns_av_sigmaI/netI 0.1469
_diffrn_reflns_limit_h_max 14
_diffrn_reflns_limit_h_min -14
_diffrn_reflns_limit_k_max 24
_diffrn_reflns_limit_k_min -24
_diffrn_reflns_limit_l_max 25
_diffrn_reflns_limit_l_min -24
_diffrn_reflns_number 46509
_diffrn_reflns_theta_full 28.53
_diffrn_reflns_theta_max 28.53
_diffrn_reflns_theta_min 1.89
_diffrn_standards_decay_% 'no decay'
_exptl_absorpt_coefficient_mu 3.582
_exptl_absorpt_correction_T_max 0.769
_exptl_absorpt_correction_T_min 0.610
_exptl_absorpt_correction_type multi-scan
_exptl_absorpt_process_details
;
 Absorption correction performed with SADABS program. This is based on the
method of Blessing: Blessing, R. H., Acta Crystallogr., Sect. A 1995, 51, 33.
;
_exptl_crystal_colour red
_exptl_crystal_density_diffrn 1.674
_exptl_crystal_description 'irregular block'
_exptl_crystal_F_000 1938
_exptl_crystal_size_max 0.16
_exptl_crystal_size_mid 0.08
_exptl_crystal_size_min 0.06
_refine_diff_density_max 2.083
_refine_diff_density_min -1.237
_refine_diff_density_rms 0.133
_refine_ls_extinction_method none
_refine_ls_goodness_of_fit_ref 0.782
_refine_ls_hydrogen_treatment mixed
_refine_ls_matrix_type full
_refine_ls_number_parameters 1021
_refine_ls_number_reflns 17776
_refine_ls_number_restraints 23
_refine_ls_restrained_S_all 0.787
_refine_ls_R_factor_all 0.0910
_refine_ls_R_factor_gt 0.0420
_refine_ls_shift/su_max 0.025
_refine_ls_shift/su_mean 0.001
_refine_ls_structure_factor_coef Fsqd
_refine_ls_weighting_details 'calc w=1/[\s^2^(Fo^2^)+(0.0155P)^2^+0.0000P] where P=(Fo^2^+2Fc^2^)/3'
_refine_ls_weighting_scheme calc
_refine_ls_wR_factor_gt 0.0661
_refine_ls_wR_factor_ref 0.0731
_reflns_number_gt 9875
_reflns_number_total 17776
_reflns_threshold_expression >2sigma(I)
_cod_data_source_file ja035655psi20030620_110237_3.cif
_cod_data_source_block 4
_cod_original_cell_volume 3844.0(8)
_cod_original_formula_sum 'C33.25 H40.50 B Cl0.50 Ir N6 O14'
_cod_database_code 4114079

loop_
_symmetry_equiv_pos_as_xyz
'x, y, z'
'-x, -y, -z'

loop_
_atom_site_label
_atom_site_type_symbol
_atom_site_fract_x
_atom_site_fract_y
_atom_site_fract_z
_atom_site_U_iso_or_equiv
_atom_site_adp_type
_atom_site_occupancy
_atom_site_symmetry_multiplicity
_atom_site_calc_flag
_atom_site_refinement_flags
_atom_site_disorder_assembly
_atom_site_disorder_group
Ir1 Ir 0.53798(2) 0.235645(14) 0.613079(13) 0.02233(7) Uani 1 1 d . A .
Ir51 Ir 0.66599(2) 0.745432(15) 0.857413(13) 0.02478(8) Uani 1 1 d . . .
O1 O 0.4761(4) 0.3990(2) 0.4413(2) 0.0340(11) Uani 1 1 d . . .
O2 O 0.5402(4) 0.2787(2) 0.4326(2) 0.0319(11) Uani 1 1 d . . .
O5 O 0.1975(4) 0.4922(2) 0.6579(2) 0.0407(12) Uani 1 1 d . . .
O6 O 0.0841(4) 0.4048(3) 0.6661(3) 0.0501(14) Uani 1 1 d . . .
O7 O 0.4338(4) 0.4287(2) 0.7558(2) 0.0320(11) Uani 1 1 d . A .
O8 O 0.2538(4) 0.3885(2) 0.7906(2) 0.0397(12) Uani 1 1 d . A .
O9 O 0.5438(4) 0.2795(2) 0.7958(2) 0.0367(12) Uani 1 1 d . . .
O10 O 0.6965(4) 0.3092(3) 0.7073(2) 0.0453(13) Uani 1 1 d . . .
O11 O 0.3689(4) 0.2103(2) 0.6606(2) 0.0270(11) Uani 1 1 d . . .
O12 O 0.3890(4) 0.0843(2) 0.6844(2) 0.0396(12) Uani 1 1 d . . .
O13 O 0.1210(4) 0.2056(3) 0.6741(3) 0.0484(13) Uani 1 1 d . . .
O14 O 0.1635(5) 0.1434(3) 0.7821(3) 0.077(2) Uani 1 1 d . . .
O51 O 0.8250(4) 0.7502(2) 1.0210(2) 0.0316(11) Uani 1 1 d . . .
O52 O 0.6430(4) 0.7154(3) 1.0402(2) 0.0388(12) Uani 1 1 d . . .
O53 O 0.9038(4) 0.5937(2) 1.0187(2) 0.0322(11) Uani 1 1 d . . .
O54 O 1.0863(4) 0.6188(2) 0.9630(2) 0.0390(12) Uani 1 1 d . . .
O55 O 1.1781(4) 0.7018(2) 0.8213(2) 0.0271(10) Uani 1 1 d . . .
O56 O 1.1365(4) 0.5924(2) 0.8171(2) 0.0331(11) Uani 1 1 d . . .
O57 O 1.0816(4) 0.7291(2) 0.6858(2) 0.0292(11) Uani 1 1 d . . .
O58 O 1.0298(4) 0.8432(2) 0.7122(2) 0.0367(12) Uani 1 1 d . . .
O59 O 0.6869(4) 0.9032(2) 0.7410(2) 0.0341(11) Uani 1 1 d . . .
O60 O 0.8050(4) 0.8401(2) 0.6609(2) 0.0370(12) Uani 1 1 d . . .
O61 O 0.7348(4) 0.6440(2) 0.8283(2) 0.0306(11) Uani 1 1 d . . .
O62 O 0.5617(4) 0.6097(2) 0.8154(2) 0.0417(12) Uani 1 1 d . . .
N1 N 0.6376(4) 0.1501(3) 0.6847(3) 0.0263(12) Uani 1 1 d . . .
N2 N 0.7586(4) 0.1187(3) 0.6588(3) 0.0239(12) Uani 1 1 d . . .
N3 N 0.5812(4) 0.1526(3) 0.5520(3) 0.0236(12) Uani 1 1 d . . .
N4 N 0.7026(4) 0.1152(3) 0.5422(3) 0.0228(12) Uani 1 1 d . . .
N5 N 0.6998(4) 0.2697(3) 0.5649(2) 0.0220(12) Uani 1 1 d . . .
N6 N 0.8050(4) 0.2155(3) 0.5519(3) 0.0247(13) Uani 1 1 d . . .
N51 N 0.5406(5) 0.7813(3) 0.7826(3) 0.0290(13) Uani 1 1 d . . .
N52 N 0.4308(5) 0.8282(3) 0.8011(3) 0.0287(13) Uani 1 1 d . . .
N53 N 0.5132(5) 0.7063(3) 0.9274(3) 0.0299(14) Uani 1 1 d . . .
N54 N 0.3992(5) 0.7566(3) 0.9270(3) 0.0319(14) Uani 1 1 d . . .
N55 N 0.6052(5) 0.8446(3) 0.8886(2) 0.0254(13) Uani 1 1 d . . .
N56 N 0.4808(5) 0.8735(3) 0.8989(3) 0.0298(14) Uani 1 1 d . . .
B1 B 0.8008(7) 0.1337(4) 0.5767(4) 0.0249(18) Uani 1 1 d . . .
H1 H 0.895(5) 0.100(3) 0.567(3) 0.030 Uiso 1 1 d . . .
B51 B 0.3903(7) 0.8348(5) 0.8796(4) 0.034(2) Uani 1 1 d . . .
H51 H 0.291(5) 0.873(3) 0.887(3) 0.041 Uiso 1 1 d . . .
C1 C 0.4448(6) 0.3103(3) 0.5471(3) 0.0237(15) Uani 1 1 d . . .
C2 C 0.4925(5) 0.3246(4) 0.4671(3) 0.0265(15) Uani 1 1 d . . .
C3 C 0.5251(6) 0.4215(3) 0.3662(3) 0.0409(19) Uani 1 1 d . . .
H3A H 0.6133 0.3979 0.3574 0.061 Uiso 1 1 calc R . .
H3B H 0.5160 0.4759 0.3538 0.061 Uiso 1 1 calc R . .
H3C H 0.4791 0.4059 0.3369 0.061 Uiso 1 1 calc R . .
C4 C 0.3305(6) 0.3547(3) 0.5694(3) 0.0262(15) Uani 1 1 d . A .
C5 C 0.2420(6) 0.3934(3) 0.5166(3) 0.0394(18) Uiso 1 1 d D . .
O3A O 0.2299(14) 0.3526(5) 0.4741(7) 0.032(6) Uiso 0.591(9) 1 d PD A 1
C6A C 0.1555(10) 0.3974(6) 0.4212(5) 0.046(4) Uiso 0.591(9) 1 d PD A 1
H6AA H 0.1983 0.4363 0.3910 0.068 Uiso 0.591(9) 1 calc PR A 1
H6AB H 0.0749 0.4207 0.4450 0.068 Uiso 0.591(9) 1 calc PR A 1
H6AC H 0.1425 0.3658 0.3914 0.068 Uiso 0.591(9) 1 calc PR A 1
O4A O 0.1923(11) 0.4568(5) 0.5220(6) 0.048(4) Uiso 0.591(9) 1 d PD A 1
O3B O 0.1875(12) 0.4629(5) 0.5058(7) 0.016(4) Uiso 0.409(9) 1 d PD A 2
C6B C 0.1117(13) 0.4879(7) 0.4484(7) 0.035(5) Uiso 0.409(9) 1 d PD A 2
H6BA H 0.1546 0.4649 0.4077 0.053 Uiso 0.409(9) 1 calc PR A 2
H6BB H 0.0986 0.5423 0.4334 0.053 Uiso 0.409(9) 1 calc PR A 2
H6BC H 0.0312 0.4731 0.4658 0.053 Uiso 0.409(9) 1 calc PR A 2
O4B O 0.231(2) 0.3499(8) 0.4826(12) 0.053(11) Uiso 0.409(9) 1 d PD A 2
C7 C 0.3051(5) 0.3736(3) 0.6363(3) 0.0289(16) Uani 1 1 d . . .
C8 C 0.1801(6) 0.4247(4) 0.6550(4) 0.0359(17) Uani 1 1 d . A .
C9 C 0.0876(6) 0.5427(4) 0.6826(4) 0.053(2) Uani 1 1 d . . .
H9A H 0.0210 0.5451 0.6561 0.079 Uiso 1 1 calc R . .
H9B H 0.1058 0.5925 0.6748 0.079 Uiso 1 1 calc R . .
H9C H 0.0610 0.5249 0.7338 0.079 Uiso 1 1 calc R . .
C10 C 0.3893(6) 0.3547(3) 0.6877(3) 0.0268(15) Uani 1 1 d . A .
C11 C 0.3494(6) 0.3916(3) 0.7508(3) 0.0282(16) Uani 1 1 d . . .
C12 C 0.4106(6) 0.4584(4) 0.8203(3) 0.0416(19) Uani 1 1 d . . .
H12A H 0.3301 0.4932 0.8230 0.062 Uiso 1 1 calc R A .
H12B H 0.4765 0.4846 0.8193 0.062 Uiso 1 1 calc R . .
H12C H 0.4097 0.4173 0.8622 0.062 Uiso 1 1 calc R . .
C13 C 0.4983(5) 0.3048(3) 0.6785(3) 0.0240(15) Uani 1 1 d . . .
C14 C 0.5921(6) 0.2997(4) 0.7266(3) 0.0310(17) Uani 1 1 d . A .
C15 C 0.6264(6) 0.2708(4) 0.8479(3) 0.048(2) Uani 1 1 d . . .
H15A H 0.7028 0.2344 0.8371 0.073 Uiso 1 1 calc R . .
H15B H 0.5843 0.2533 0.8962 0.073 Uiso 1 1 calc R . .
H15C H 0.6472 0.3190 0.8452 0.073 Uiso 1 1 calc R . .
C16 C 0.3329(6) 0.1481(4) 0.6840(3) 0.0333(17) Uani 1 1 d . . .
C17 C 0.1954(6) 0.1650(4) 0.7188(4) 0.042(2) Uani 1 1 d . . .
C18 C -0.0071(6) 0.2298(4) 0.7046(4) 0.062(2) Uani 1 1 d . . .
H18A H -0.0441 0.1862 0.7272 0.093 Uiso 1 1 calc R . .
H18B H -0.0535 0.2609 0.6666 0.093 Uiso 1 1 calc R . .
H18C H -0.0106 0.2589 0.7404 0.093 Uiso 1 1 calc R . .
C19 C 0.6207(6) 0.1212(3) 0.7557(3) 0.0249(15) Uani 1 1 d . . .
C20 C 0.4971(5) 0.1351(4) 0.8033(3) 0.0352(17) Uani 1 1 d . . .
H20A H 0.4423 0.1789 0.7794 0.053 Uiso 1 1 calc R . .
H20B H 0.5094 0.1441 0.8484 0.053 Uiso 1 1 calc R . .
H20C H 0.4591 0.0914 0.8131 0.053 Uiso 1 1 calc R . .
C21 C 0.7297(6) 0.0751(3) 0.7744(3) 0.0318(17) Uani 1 1 d . . .
H21 H 0.7438 0.0494 0.8212 0.038 Uiso 1 1 calc R . .
C22 C 0.8140(6) 0.0731(3) 0.7128(3) 0.0292(16) Uani 1 1 d . . .
C23 C 0.9451(5) 0.0312(3) 0.7015(3) 0.0335(17) Uani 1 1 d . . .
H23A H 0.9487 -0.0115 0.6803 0.050 Uiso 1 1 calc R . .
H23B H 0.9755 0.0132 0.7475 0.050 Uiso 1 1 calc R . .
H23C H 0.9972 0.0641 0.6693 0.050 Uiso 1 1 calc R . .
C24 C 0.5181(5) 0.1232(3) 0.5183(3) 0.0242(14) Uani 1 1 d . . .
C25 C 0.3827(5) 0.1483(3) 0.5159(3) 0.0320(16) Uani 1 1 d . . .
H25A H 0.3375 0.1139 0.5517 0.048 Uiso 1 1 calc R . .
H25B H 0.3666 0.1491 0.4682 0.048 Uiso 1 1 calc R . .
H25C H 0.3546 0.1986 0.5260 0.048 Uiso 1 1 calc R . .
C26 C 0.5993(5) 0.0685(3) 0.4855(3) 0.0283(15) Uani 1 1 d . . .
H26 H 0.5786 0.0398 0.4576 0.034 Uiso 1 1 calc R . .
C27 C 0.7151(6) 0.0638(3) 0.5012(3) 0.0278(16) Uani 1 1 d . . .
C28 C 0.8338(6) 0.0139(3) 0.4815(3) 0.0414(19) Uani 1 1 d . . .
H28A H 0.8962 0.0437 0.4568 0.062 Uiso 1 1 calc R . .
H28B H 0.8224 -0.0160 0.4497 0.062 Uiso 1 1 calc R . .
H28C H 0.8619 -0.0192 0.5248 0.062 Uiso 1 1 calc R . .
C29 C 0.7312(5) 0.3362(3) 0.5436(3) 0.0247(15) Uani 1 1 d . . .
C30 C 0.6450(5) 0.4086(3) 0.5511(3) 0.0314(16) Uani 1 1 d . . .
H30A H 0.5592 0.4037 0.5535 0.047 Uiso 1 1 calc R . .
H30B H 0.6660 0.4475 0.5098 0.047 Uiso 1 1 calc R . .
H30C H 0.6530 0.4222 0.5950 0.047 Uiso 1 1 calc R . .
C31 C 0.8562(5) 0.3260(4) 0.5151(3) 0.0278(16) Uani 1 1 d . . .
H31 H 0.9021 0.3643 0.4944 0.033 Uiso 1 1 calc R . .
C32 C 0.9015(6) 0.2510(4) 0.5220(3) 0.0266(16) Uani 1 1 d . . .
C33 C 1.0312(5) 0.2089(4) 0.5018(3) 0.0389(18) Uani 1 1 d . . .
H33A H 1.0586 0.1729 0.5438 0.058 Uiso 1 1 calc R . .
H33B H 1.0875 0.2441 0.4841 0.058 Uiso 1 1 calc R . .
H33C H 1.0321 0.1825 0.4642 0.058 Uiso 1 1 calc R . .
C51 C 0.7785(6) 0.7105(3) 0.9259(3) 0.0254(15) Uani 1 1 d . . .
C52 C 0.7387(6) 0.7239(3) 1.0022(3) 0.0264(15) Uani 1 1 d . . .
C53 C 0.7956(7) 0.7697(4) 1.0915(3) 0.046(2) Uani 1 1 d . . .
H53A H 0.7225 0.8105 1.0927 0.069 Uiso 1 1 calc R . .
H53B H 0.8666 0.7854 1.1009 0.069 Uiso 1 1 calc R . .
H53C H 0.7779 0.7261 1.1281 0.069 Uiso 1 1 calc R . .
C54 C 0.9034(6) 0.6751(3) 0.9084(3) 0.0250(15) Uani 1 1 d . . .
C55 C 0.9781(6) 0.6270(3) 0.9647(3) 0.0284(16) Uani 1 1 d . . .
C56 C 0.9638(6) 0.5516(4) 1.0810(3) 0.046(2) Uani 1 1 d . . .
H56A H 1.0439 0.5211 1.0647 0.069 Uiso 1 1 calc R . .
H56B H 0.9102 0.5192 1.1127 0.069 Uiso 1 1 calc R . .
H56C H 0.9772 0.5866 1.1070 0.069 Uiso 1 1 calc R . .
C57 C 0.9686(5) 0.6928(3) 0.8390(3) 0.0245(15) Uani 1 1 d . . .
C58 C 1.1043(6) 0.6546(4) 0.8264(3) 0.0259(15) Uani 1 1 d . . .
C59 C 1.3093(5) 0.6662(3) 0.8145(3) 0.0319(16) Uani 1 1 d . . .
H59A H 1.3230 0.6245 0.8552 0.048 Uiso 1 1 calc R . .
H59B H 1.3588 0.7026 0.8138 0.048 Uiso 1 1 calc R . .
H59C H 1.3343 0.6475 0.7700 0.048 Uiso 1 1 calc R . .
C60 C 0.9226(5) 0.7485(3) 0.7814(3) 0.0228(14) Uani 1 1 d . . .
C61 C 1.0161(6) 0.7804(4) 0.7228(3) 0.0259(15) Uani 1 1 d . . .
C62 C 1.1852(6) 0.7532(4) 0.6347(3) 0.0435(19) Uani 1 1 d . . .
H62A H 1.1564 0.8029 0.6065 0.065 Uiso 1 1 calc R . .
H62B H 1.2186 0.7179 0.6027 0.065 Uiso 1 1 calc R . .
H62C H 1.2503 0.7550 0.6604 0.065 Uiso 1 1 calc R . .
C63 C 0.7993(5) 0.7835(3) 0.7841(3) 0.0237(15) Uani 1 1 d . . .
C64 C 0.7658(6) 0.8455(4) 0.7221(4) 0.0289(16) Uani 1 1 d . . .
C65 C 0.6383(6) 0.9607(3) 0.6824(3) 0.0434(19) Uani 1 1 d . . .
H65A H 0.7068 0.9818 0.6510 0.065 Uiso 1 1 calc R . .
H65B H 0.5769 1.0003 0.7020 0.065 Uiso 1 1 calc R . .
H65C H 0.5988 0.9385 0.6549 0.065 Uiso 1 1 calc R . .
C66 C 0.6749(6) 0.6023(4) 0.8142(3) 0.0344(17) Uani 1 1 d . B .
C67 C 0.7515(6) 0.5307(4) 0.7935(4) 0.051(2) Uiso 1 1 d D . .
O63A O 0.7771(7) 0.4702(4) 0.8395(4) 0.042(3) Uiso 0.597(9) 1 d PD B 1
C68A C 0.8502(11) 0.4055(5) 0.8081(6) 0.071(5) Uiso 0.597(9) 1 d PD B 1
H68A H 0.8001 0.3923 0.7794 0.107 Uiso 0.597(9) 1 calc PR B 1
H68B H 0.8728 0.3628 0.8466 0.107 Uiso 0.597(9) 1 calc PR B 1
H68C H 0.9259 0.4187 0.7776 0.107 Uiso 0.597(9) 1 calc PR B 1
O64A O 0.7860(9) 0.5356(5) 0.7277(4) 0.078(4) Uiso 0.597(9) 1 d PD B 1
O64B O 0.8089(18) 0.4938(9) 0.8413(8) 0.127(8) Uiso 0.403(9) 1 d PD B 2
C68B C 0.8014(14) 0.4316(7) 0.7357(8) 0.040(5) Uiso 0.403(9) 1 d PD B 2
H68D H 0.7446 0.4035 0.7276 0.061 Uiso 0.403(9) 1 calc PR B 2
H68E H 0.8343 0.4068 0.7802 0.061 Uiso 0.403(9) 1 calc PR B 2
H68F H 0.8702 0.4338 0.6956 0.061 Uiso 0.403(9) 1 calc PR B 2
O63B O 0.7337(12) 0.5079(7) 0.7411(6) 0.055(4) Uiso 0.403(9) 1 d PD B 2
C69 C 0.5451(6) 0.7767(3) 0.7141(3) 0.0278(15) Uani 1 1 d . . .
C70 C 0.6473(6) 0.7263(3) 0.6756(3) 0.0348(17) Uani 1 1 d . . .
H70A H 0.7216 0.7145 0.6984 0.052 Uiso 1 1 calc R . .
H70B H 0.6665 0.7513 0.6256 0.052 Uiso 1 1 calc R . .
H70C H 0.6205 0.6801 0.6775 0.052 Uiso 1 1 calc R . .
C71 C 0.4404(5) 0.8222(3) 0.6885(3) 0.0312(16) Uani 1 1 d . . .
H71 H 0.4206 0.8296 0.6419 0.037 Uiso 1 1 calc R . .
C72 C 0.3708(6) 0.8544(4) 0.7435(4) 0.0343(17) Uani 1 1 d . . .
C73 C 0.2482(6) 0.9108(4) 0.7453(4) 0.047(2) Uani 1 1 d . . .
H73A H 0.1880 0.8920 0.7855 0.070 Uiso 1 1 calc R . .
H73B H 0.2160 0.9184 0.7005 0.070 Uiso 1 1 calc R . .
H73C H 0.2614 0.9583 0.7511 0.070 Uiso 1 1 calc R . .
C74 C 0.4944(6) 0.6436(4) 0.9707(3) 0.0342(18) Uani 1 1 d . . .
C75 C 0.5964(6) 0.5758(4) 0.9840(3) 0.043(2) Uani 1 1 d . . .
H75A H 0.6024 0.5444 0.9497 0.065 Uiso 1 1 calc R . .
H75B H 0.5777 0.5474 1.0328 0.065 Uiso 1 1 calc R . .
H75C H 0.6756 0.5914 0.9783 0.065 Uiso 1 1 calc R . .
C76 C 0.3683(6) 0.6515(4) 0.9994(3) 0.0375(18) Uani 1 1 d . . .
H76 H 0.3296 0.6147 1.0325 0.045 Uiso 1 1 calc R . .
C77 C 0.3106(7) 0.7228(5) 0.9708(4) 0.040(2) Uani 1 1 d . . .
C78 C 0.1775(6) 0.7618(4) 0.9816(4) 0.058(2) Uani 1 1 d . . .
H78A H 0.1718 0.8103 0.9931 0.087 Uiso 1 1 calc R . .
H78B H 0.1307 0.7314 1.0210 0.087 Uiso 1 1 calc R . .
H78C H 0.1427 0.7692 0.9377 0.087 Uiso 1 1 calc R . .
C79 C 0.6618(6) 0.8939(4) 0.9018(3) 0.0278(15) Uani 1 1 d . . .
C80 C 0.8018(5) 0.8846(3) 0.8909(3) 0.0305(16) Uani 1 1 d . . .
H80A H 0.8404 0.8314 0.8981 0.046 Uiso 1 1 calc R . .
H80B H 0.8247 0.9070 0.9254 0.046 Uiso 1 1 calc R . .
H80C H 0.8310 0.9096 0.8422 0.046 Uiso 1 1 calc R . .
C81 C 0.5723(6) 0.9527(4) 0.9207(3) 0.0327(16) Uani 1 1 d . . .
H81 H 0.5868 0.9949 0.9335 0.039 Uiso 1 1 calc R . .
C82 C 0.4608(6) 0.9404(4) 0.9179(3) 0.0330(17) Uani 1 1 d . . .
C83 C 0.3319(6) 0.9881(4) 0.9294(4) 0.045(2) Uani 1 1 d . . .
H83A H 0.2954 1.0000 0.8855 0.068 Uiso 1 1 calc R . .
H83B H 0.3372 1.0345 0.9417 0.068 Uiso 1 1 calc R . .
H83C H 0.2797 0.9609 0.9685 0.068 Uiso 1 1 calc R . .
C90 C 1.0082(13) 0.0090(7) 0.9074(6) 0.072(5) Uiso 0.50 1 d PD . .
H90A H 1.0926 0.0173 0.8850 0.086 Uiso 0.50 1 calc PR . .
H90B H 0.9863 -0.0258 0.8837 0.086 Uiso 0.50 1 calc PR . .
Cl2 Cl 0.8980(7) 0.0953(4) 0.8984(4) 0.172(3) Uiso 0.50 1 d PD . .
Cl1 Cl 1.0042(12) -0.0300(5) 1.0029(5) 0.235(5) Uiso 0.50 1 d PD . .

loop_
_atom_site_aniso_label
_atom_site_aniso_U_11
_atom_site_aniso_U_22
_atom_site_aniso_U_33
_atom_site_aniso_U_23
_atom_site_aniso_U_13
_atom_site_aniso_U_12
Ir1 0.01625(15) 0.02422(16) 0.02346(16) -0.00411(12) 0.00051(12) -0.00225(12)
Ir51 0.02060(16) 0.02984(18) 0.02401(16) -0.00703(13) 0.00006(12) -0.00681(13)
O1 0.040(3) 0.027(3) 0.026(3) -0.001(2) 0.005(2) -0.005(2)
O2 0.036(3) 0.027(3) 0.030(3) -0.010(2) 0.002(2) -0.002(2)
O5 0.036(3) 0.031(3) 0.055(3) -0.016(3) -0.007(2) -0.001(2)
O6 0.020(3) 0.054(4) 0.075(4) -0.023(3) 0.007(3) -0.006(3)
O7 0.038(3) 0.028(3) 0.030(3) -0.011(2) 0.001(2) -0.006(2)
O8 0.030(3) 0.039(3) 0.045(3) -0.012(2) 0.008(2) -0.006(2)
O9 0.032(3) 0.047(3) 0.028(3) -0.009(2) -0.007(2) 0.000(2)
O10 0.028(3) 0.077(4) 0.036(3) -0.020(3) 0.000(2) -0.015(3)
O11 0.019(2) 0.026(3) 0.032(3) 0.001(2) -0.001(2) -0.007(2)
O12 0.037(3) 0.022(3) 0.053(3) -0.005(2) 0.004(2) -0.006(2)
O13 0.030(3) 0.054(4) 0.057(4) -0.013(3) 0.005(3) -0.008(3)
O14 0.036(3) 0.121(6) 0.048(4) 0.007(4) 0.010(3) -0.004(3)
O51 0.041(3) 0.033(3) 0.023(3) -0.007(2) 0.000(2) -0.015(2)
O52 0.032(3) 0.061(4) 0.026(3) -0.013(2) 0.007(2) -0.020(3)
O53 0.036(3) 0.033(3) 0.021(2) 0.003(2) 0.001(2) -0.007(2)
O54 0.027(3) 0.050(3) 0.034(3) 0.007(2) -0.009(2) -0.009(2)
O55 0.021(2) 0.026(3) 0.035(3) -0.007(2) 0.000(2) -0.008(2)
O56 0.031(3) 0.025(3) 0.043(3) -0.009(2) -0.004(2) -0.005(2)
O57 0.024(2) 0.035(3) 0.024(2) -0.003(2) 0.001(2) -0.004(2)
O58 0.034(3) 0.032(3) 0.039(3) -0.002(2) 0.003(2) -0.011(2)
O59 0.037(3) 0.025(3) 0.034(3) -0.006(2) -0.005(2) 0.003(2)
O60 0.037(3) 0.041(3) 0.029(3) -0.005(2) -0.004(2) -0.003(2)
O61 0.032(3) 0.034(3) 0.029(3) -0.004(2) -0.009(2) -0.012(2)
O62 0.028(3) 0.047(3) 0.053(3) -0.022(3) -0.004(2) -0.005(2)
N1 0.019(3) 0.023(3) 0.034(3) -0.013(3) 0.003(2) 0.002(2)
N2 0.019(3) 0.023(3) 0.028(3) -0.008(2) -0.002(2) 0.001(2)
N3 0.010(3) 0.027(3) 0.028(3) 0.001(2) 0.002(2) -0.005(2)
N4 0.016(3) 0.017(3) 0.034(3) -0.003(2) -0.004(2) -0.003(2)
N5 0.023(3) 0.015(3) 0.027(3) -0.007(2) -0.003(2) -0.003(2)
N6 0.014(3) 0.032(3) 0.028(3) -0.012(3) 0.001(2) -0.003(3)
N51 0.022(3) 0.030(3) 0.035(3) -0.010(3) -0.005(3) -0.002(3)
N52 0.019(3) 0.034(3) 0.039(4) -0.020(3) -0.005(3) -0.003(3)
N53 0.024(3) 0.038(4) 0.031(3) -0.011(3) -0.001(3) -0.012(3)
N54 0.023(3) 0.040(4) 0.034(3) -0.014(3) 0.005(3) -0.010(3)
N55 0.023(3) 0.029(3) 0.022(3) -0.003(2) 0.001(2) -0.006(3)
N56 0.028(3) 0.037(4) 0.028(3) -0.010(3) -0.006(3) -0.010(3)
B1 0.014(4) 0.031(5) 0.031(5) -0.013(4) -0.002(3) -0.002(3)
B51 0.026(5) 0.035(5) 0.039(5) -0.013(4) -0.001(4) 0.002(4)
C1 0.028(4) 0.024(4) 0.024(4) -0.010(3) -0.001(3) -0.013(3)
C2 0.016(3) 0.033(4) 0.033(4) -0.008(3) -0.005(3) -0.007(3)
C3 0.050(5) 0.037(4) 0.024(4) 0.008(3) 0.008(3) -0.012(4)
C4 0.028(4) 0.023(4) 0.028(4) -0.002(3) -0.006(3) -0.006(3)
C7 0.016(3) 0.027(4) 0.037(4) -0.002(3) 0.004(3) -0.003(3)
C8 0.032(4) 0.031(4) 0.039(4) -0.010(4) 0.000(4) 0.000(4)
C9 0.041(5) 0.045(5) 0.076(6) -0.037(4) -0.024(4) 0.020(4)
C10 0.027(4) 0.025(4) 0.031(4) -0.005(3) -0.007(3) -0.008(3)
C11 0.025(4) 0.025(4) 0.029(4) -0.003(3) -0.002(3) 0.000(3)
C12 0.054(5) 0.039(5) 0.038(4) -0.023(4) -0.004(4) -0.010(4)
C13 0.021(3) 0.020(4) 0.021(3) 0.003(3) 0.005(3) -0.001(3)
C14 0.037(4) 0.027(4) 0.023(4) 0.000(3) 0.000(3) -0.006(3)
C15 0.041(5) 0.073(6) 0.033(4) -0.017(4) -0.012(4) -0.003(4)
C16 0.024(4) 0.043(5) 0.033(4) -0.006(4) -0.002(3) -0.013(4)
C17 0.026(4) 0.059(6) 0.035(5) -0.001(4) -0.001(4) -0.010(4)
C18 0.022(4) 0.074(6) 0.090(7) -0.037(5) -0.008(4) 0.007(4)
C19 0.029(4) 0.025(4) 0.018(3) 0.000(3) -0.001(3) -0.007(3)
C20 0.026(4) 0.046(5) 0.025(4) -0.003(3) -0.003(3) 0.005(3)
C21 0.027(4) 0.036(4) 0.026(4) 0.002(3) -0.006(3) -0.001(3)
C22 0.024(4) 0.025(4) 0.037(4) -0.009(3) -0.006(3) 0.001(3)
C23 0.026(4) 0.031(4) 0.039(4) -0.005(3) -0.014(3) 0.008(3)
C24 0.023(4) 0.020(4) 0.029(4) -0.002(3) -0.004(3) -0.005(3)
C25 0.026(4) 0.030(4) 0.043(4) -0.010(3) -0.007(3) -0.008(3)
C26 0.021(4) 0.031(4) 0.035(4) -0.008(3) -0.009(3) -0.003(3)
C27 0.033(4) 0.021(4) 0.026(4) -0.007(3) -0.005(3) 0.002(3)
C28 0.042(5) 0.038(4) 0.050(5) -0.021(4) -0.013(4) -0.001(4)
C29 0.021(4) 0.023(4) 0.030(4) -0.009(3) -0.002(3) -0.006(3)
C30 0.025(4) 0.024(4) 0.044(4) -0.007(3) 0.001(3) -0.008(3)
C31 0.017(3) 0.034(4) 0.034(4) -0.009(3) 0.005(3) -0.013(3)
C32 0.015(3) 0.034(4) 0.030(4) -0.012(3) 0.007(3) -0.009(3)
C33 0.019(4) 0.042(5) 0.051(5) -0.013(4) 0.006(3) -0.004(3)
C51 0.030(4) 0.025(4) 0.021(3) -0.005(3) 0.008(3) -0.017(3)
C52 0.024(4) 0.036(4) 0.020(4) -0.006(3) -0.004(3) -0.009(3)
C53 0.061(5) 0.048(5) 0.034(4) -0.019(4) 0.000(4) -0.013(4)
C54 0.027(4) 0.027(4) 0.024(4) -0.003(3) -0.005(3) -0.012(3)
C55 0.032(4) 0.028(4) 0.025(4) -0.003(3) -0.003(3) -0.010(3)
C56 0.053(5) 0.044(5) 0.026(4) 0.005(3) -0.001(4) -0.001(4)
C57 0.021(3) 0.028(4) 0.029(4) -0.012(3) -0.007(3) -0.004(3)
C58 0.023(4) 0.034(4) 0.019(3) -0.004(3) 0.000(3) -0.010(3)
C59 0.020(4) 0.036(4) 0.043(4) -0.014(3) -0.007(3) -0.004(3)
C60 0.020(3) 0.022(4) 0.024(4) -0.001(3) -0.002(3) -0.005(3)
C61 0.020(4) 0.032(4) 0.025(4) -0.003(3) -0.008(3) -0.003(3)
C62 0.032(4) 0.067(6) 0.029(4) -0.016(4) 0.009(3) -0.011(4)
C63 0.023(4) 0.025(4) 0.024(4) -0.007(3) -0.006(3) -0.002(3)
C64 0.021(4) 0.028(4) 0.038(4) -0.008(3) -0.005(3) -0.004(3)
C65 0.054(5) 0.028(4) 0.045(5) 0.003(4) -0.025(4) -0.001(4)
C66 0.029(4) 0.042(5) 0.021(4) 0.000(3) -0.003(3) 0.005(4)
C69 0.030(4) 0.029(4) 0.027(4) -0.005(3) -0.001(3) -0.014(3)
C70 0.041(4) 0.033(4) 0.030(4) -0.010(3) -0.006(3) -0.003(3)
C71 0.025(4) 0.041(4) 0.029(4) -0.007(3) -0.010(3) -0.005(3)
C72 0.021(4) 0.037(4) 0.044(5) -0.008(4) -0.009(3) 0.000(3)
C73 0.038(5) 0.046(5) 0.061(5) -0.024(4) -0.016(4) 0.003(4)
C74 0.037(4) 0.045(5) 0.023(4) -0.009(4) 0.006(3) -0.021(4)
C75 0.057(5) 0.039(5) 0.034(4) 0.001(4) 0.005(4) -0.029(4)
C76 0.034(4) 0.050(5) 0.035(4) -0.019(4) 0.011(3) -0.024(4)
C77 0.040(5) 0.054(5) 0.030(4) -0.025(4) 0.014(4) -0.017(4)
C78 0.032(5) 0.059(6) 0.088(6) -0.043(5) 0.027(4) -0.020(4)
C79 0.028(4) 0.032(4) 0.025(4) -0.008(3) -0.003(3) -0.009(3)
C80 0.032(4) 0.030(4) 0.031(4) -0.002(3) -0.007(3) -0.011(3)
C81 0.032(4) 0.034(4) 0.037(4) -0.012(3) -0.004(3) -0.012(3)
C82 0.029(4) 0.035(4) 0.035(4) -0.012(3) 0.000(3) -0.005(3)
C83 0.028(4) 0.052(5) 0.058(5) -0.033(4) 0.009(4) -0.003(4)

loop_
_atom_type_symbol
_atom_type_description
_atom_type_scat_dispersion_real
_atom_type_scat_dispersion_imag
_atom_type_scat_source
C C 0.0033 0.0016 'International Tables Vol C Tables 4.2.6.8 and 6.1.1.4'
H H 0.0000 0.0000 'International Tables Vol C Tables 4.2.6.8 and 6.1.1.4'
B B 0.0013 0.0007 'International Tables Vol C Tables 4.2.6.8 and 6.1.1.4'
N N 0.0061 0.0033 'International Tables Vol C Tables 4.2.6.8 and 6.1.1.4'
O O 0.0106 0.0060 'International Tables Vol C Tables 4.2.6.8 and 6.1.1.4'
Cl Cl 0.1484 0.1585 'International Tables Vol C Tables 4.2.6.8 and 6.1.1.4'
Ir Ir -1.4442 7.9887 'International Tables Vol C Tables 4.2.6.8 and 6.1.1.4'

loop_
_geom_angle_atom_site_label_1
_geom_angle_atom_site_label_2
_geom_angle_atom_site_label_3
_geom_angle
_geom_angle_site_symmetry_1
_geom_angle_site_symmetry_3
C1 Ir1 C13 89.3(2) . .
C1 Ir1 N5 91.9(2) . .
C13 Ir1 N5 92.8(2) . .
C1 Ir1 O11 84.7(2) . .
C13 Ir1 O11 84.1(2) . .
N5 Ir1 O11 175.42(18) . .
C1 Ir1 N3 95.7(2) . .
C13 Ir1 N3 174.2(2) . .
N5 Ir1 N3 89.89(18) . .
O11 Ir1 N3 93.52(17) . .
C1 Ir1 N1 177.7(2) . .
C13 Ir1 N1 92.5(2) . .
N5 Ir1 N1 89.47(19) . .
O11 Ir1 N1 94.00(17) . .
N3 Ir1 N1 82.44(18) . .
C51 Ir51 C63 90.2(2) . .
C51 Ir51 N55 91.6(2) . .
C63 Ir51 N55 92.0(2) . .
C51 Ir51 O61 85.7(2) . .
C63 Ir51 O61 87.2(2) . .
N55 Ir51 O61 177.27(19) . .
C51 Ir51 N51 178.5(2) . .
C63 Ir51 N51 90.8(2) . .
N55 Ir51 N51 89.5(2) . .
O61 Ir51 N51 93.19(18) . .
C51 Ir51 N53 95.4(2) . .
C63 Ir51 N53 174.3(2) . .
N55 Ir51 N53 89.1(2) . .
O61 Ir51 N53 91.88(19) . .
N51 Ir51 N53 83.6(2) . .
C2 O1 C3 115.6(5) . .
C8 O5 C9 115.3(5) . .
C11 O7 C12 115.2(5) . .
C14 O9 C15 116.0(5) . .
C16 O11 Ir1 132.3(4) . .
C17 O13 C18 116.5(6) . .
C52 O51 C53 116.2(5) . .
C55 O53 C56 114.8(5) . .
C58 O55 C59 112.9(5) . .
C61 O57 C62 113.5(5) . .
C64 O59 C65 115.5(5) . .
C66 O61 Ir51 127.8(4) . .
C19 N1 N2 105.9(5) . .
C19 N1 Ir1 136.3(4) . .
N2 N1 Ir1 117.3(4) . .
C22 N2 N1 109.8(5) . .
C22 N2 B1 131.8(5) . .
N1 N2 B1 118.1(5) . .
C24 N3 N4 106.7(5) . .
C24 N3 Ir1 136.2(4) . .
N4 N3 Ir1 117.1(4) . .
C27 N4 N3 109.7(5) . .
C27 N4 B1 130.1(5) . .
N3 N4 B1 120.2(5) . .
C29 N5 N6 108.4(5) . .
C29 N5 Ir1 133.5(4) . .
N6 N5 Ir1 118.1(4) . .
C32 N6 N5 107.6(5) . .
C32 N6 B1 131.6(5) . .
N5 N6 B1 120.6(5) . .
C69 N51 N52 107.0(5) . .
C69 N51 Ir51 135.7(4) . .
N52 N51 Ir51 116.8(4) . .
C72 N52 N51 108.9(5) . .
C72 N52 B51 131.8(6) . .
N51 N52 B51 118.8(5) . .
C74 N53 N54 107.9(5) . .
C74 N53 Ir51 136.4(5) . .
N54 N53 Ir51 115.5(4) . .
C77 N54 N53 108.7(6) . .
C77 N54 B51 130.9(6) . .
N53 N54 B51 120.3(5) . .
C79 N55 N56 106.7(5) . .
C79 N55 Ir51 134.2(4) . .
N56 N55 Ir51 119.0(4) . .
C82 N56 N55 109.4(5) . .
C82 N56 B51 130.4(6) . .
N55 N56 B51 119.7(5) . .
N6 B1 N4 109.8(5) . .
N6 B1 N2 107.7(5) . .
N4 B1 N2 107.7(5) . .
N54 B51 N52 109.3(6) . .
N54 B51 N56 108.4(6) . .
N52 B51 N56 108.0(6) . .
C4 C1 C2 116.3(5) . .
C4 C1 Ir1 122.4(5) . .
C2 C1 Ir1 121.3(4) . .
O2 C2 O1 124.6(6) . .
O2 C2 C1 126.2(6) . .
O1 C2 C1 109.1(5) . .
C7 C4 C1 120.8(6) . .
C7 C4 C5 118.6(6) . .
C1 C4 C5 119.9(6) . .
O4A C5 O4B 135.4(10) . .
O4A C5 O3B 14.2(8) . .
O4B C5 O3B 123.2(11) . .
O4A C5 O3A 131.1(9) . .
O4B C5 O3A 6.2(15) . .
O3B C5 O3A 118.3(8) . .
O4A C5 C4 113.9(7) . .
O4B C5 C4 110.4(9) . .
O3B C5 C4 126.4(8) . .
O3A C5 C4 115.1(7) . .
C5 O3A C6A 110.0(8) . .
C5 O3B C6B 115.8(10) . .
C4 C7 C10 126.3(6) . .
C4 C7 C8 117.2(6) . .
C10 C7 C8 116.3(6) . .
O6 C8 O5 127.2(6) . .
O6 C8 C7 122.7(6) . .
O5 C8 C7 110.1(6) . .
C13 C10 C7 120.4(6) . .
C13 C10 C11 122.8(6) . .
C7 C10 C11 116.8(6) . .
O8 C11 O7 124.9(6) . .
O8 C11 C10 123.7(6) . .
O7 C11 C10 111.4(5) . .
C10 C13 C14 116.5(6) . .
C10 C13 Ir1 125.0(5) . .
C14 C13 Ir1 118.3(4) . .
O10 C14 O9 123.2(6) . .
O10 C14 C13 126.2(6) . .
O9 C14 C13 110.6(5) . .
O12 C16 O11 131.1(6) . .
O12 C16 C17 120.9(6) . .
O11 C16 C17 107.9(6) . .
O14 C17 O13 124.9(7) . .
O14 C17 C16 121.4(7) . .
O13 C17 C16 113.6(6) . .
N1 C19 C21 109.4(5) . .
N1 C19 C20 123.1(5) . .
C21 C19 C20 127.4(6) . .
C22 C21 C19 107.3(6) . .
N2 C22 C21 107.6(5) . .
N2 C22 C23 122.3(6) . .
C21 C22 C23 130.1(6) . .
N3 C24 C26 109.6(5) . .
N3 C24 C25 123.9(5) . .
C26 C24 C25 126.5(6) . .
C27 C26 C24 107.0(6) . .
N4 C27 C26 107.0(6) . .
N4 C27 C28 123.3(6) . .
C26 C27 C28 129.7(6) . .
N5 C29 C31 108.6(5) . .
N5 C29 C30 124.9(5) . .
C31 C29 C30 126.6(6) . .
C32 C31 C29 107.5(6) . .
N6 C32 C31 107.9(5) . .
N6 C32 C33 122.1(6) . .
C31 C32 C33 130.0(6) . .
C54 C51 C52 116.1(5) . .
C54 C51 Ir51 122.6(4) . .
C52 C51 Ir51 121.2(4) . .
O52 C52 O51 123.2(6) . .
O52 C52 C51 126.3(6) . .
O51 C52 C51 110.5(5) . .
C57 C54 C51 120.8(6) . .
C57 C54 C55 116.8(6) . .
C51 C54 C55 121.7(6) . .
O54 C55 O53 123.7(6) . .
O54 C55 C54 126.6(6) . .
O53 C55 C54 109.7(5) . .
C54 C57 C60 126.0(6) . .
C54 C57 C58 116.7(5) . .
C60 C57 C58 117.0(5) . .
O56 C58 O55 126.3(6) . .
O56 C58 C57 122.6(6) . .
O55 C58 C57 110.9(5) . .
C63 C60 C57 122.7(6) . .
C63 C60 C61 118.6(5) . .
C57 C60 C61 117.6(5) . .
O58 C61 O57 125.5(6) . .
O58 C61 C60 123.6(6) . .
O57 C61 C60 110.9(6) . .
C60 C63 C64 116.9(5) . .
C60 C63 Ir51 122.6(5) . .
C64 C63 Ir51 119.9(4) . .
O60 C64 O59 124.0(6) . .
O60 C64 C63 122.4(6) . .
O59 C64 C63 113.6(6) . .
O62 C66 O61 130.4(7) . .
O62 C66 C67 113.8(7) . .
O61 C66 C67 115.8(6) . .
O64B C67 O64A 127.2(11) . .
O64B C67 O63B 126.4(12) . .
O64A C67 O63B 38.9(7) . .
O64B C67 O63A 29.9(10) . .
O64A C67 O63A 123.1(8) . .
O63B C67 O63A 103.0(8) . .
O64B C67 C66 110.1(9) . .
O64A C67 C66 114.1(7) . .
O63B C67 C66 121.8(8) . .
O63A C67 C66 122.7(7) . .
C67 O63A C68A 114.4(8) . .
C67 O63B C68B 114.7(10) . .
N51 C69 C71 109.4(6) . .
N51 C69 C70 123.4(6) . .
C71 C69 C70 127.2(6) . .
C72 C71 C69 106.4(6) . .
N52 C72 C71 108.2(6) . .
N52 C72 C73 122.2(6) . .
C71 C72 C73 129.6(6) . .
N53 C74 C76 108.9(7) . .
N53 C74 C75 123.1(6) . .
C76 C74 C75 127.9(7) . .
C77 C76 C74 107.2(7) . .
N54 C77 C76 107.2(7) . .
N54 C77 C78 121.9(7) . .
C76 C77 C78 131.0(7) . .
N55 C79 C81 108.4(6) . .
N55 C79 C80 123.0(6) . .
C81 C79 C80 128.5(6) . .
C82 C81 C79 108.3(6) . .
C81 C82 N56 107.2(6) . .
C81 C82 C83 130.9(6) . .
N56 C82 C83 121.8(6) . .
Cl2 C90 Cl1 107.3(6) . .
C90 Cl2 Cl1 51.4(5) . 2_757
Cl1 Cl1 C90 74.6(10) 2_757 .
Cl1 Cl1 C90 71.0(10) 2_757 2_757
C90 Cl1 C90 145.5(6) . 2_757
Cl1 Cl1 Cl2 110.1(12) 2_757 2_757
C90 Cl1 Cl2 151.7(8) . 2_757
C90 Cl1 Cl2 48.6(4) 2_757 2_757

loop_
_geom_bond_atom_site_label_1
_geom_bond_atom_site_label_2
_geom_bond_distance
_geom_bond_site_symmetry_2
Ir1 C1 1.921(6) .
Ir1 C13 1.957(6) .
Ir1 N5 2.041(5) .
Ir1 O11 2.047(4) .
Ir1 N3 2.104(5) .
Ir1 N1 2.115(5) .
Ir51 C51 1.919(6) .
Ir51 C63 1.984(6) .
Ir51 N55 2.026(5) .
Ir51 O61 2.055(4) .
Ir51 N51 2.116(5) .
Ir51 N53 2.123(5) .
O1 C2 1.351(7) .
O1 C3 1.452(6) .
O2 C2 1.186(7) .
O5 C8 1.352(7) .
O5 C9 1.439(7) .
O6 C8 1.188(7) .
O7 C11 1.341(7) .
O7 C12 1.451(6) .
O8 C11 1.192(7) .
O9 C14 1.346(7) .
O9 C15 1.469(7) .
O10 C14 1.198(7) .
O11 C16 1.283(7) .
O12 C16 1.214(7) .
O13 C17 1.306(8) .
O13 C18 1.446(7) .
O14 C17 1.209(7) .
O51 C52 1.337(7) .
O51 C53 1.463(7) .
O52 C52 1.195(6) .
O53 C55 1.330(7) .
O53 C56 1.473(7) .
O54 C55 1.181(7) .
O55 C58 1.332(7) .
O55 C59 1.455(6) .
O56 C58 1.188(7) .
O57 C61 1.332(7) .
O57 C62 1.452(6) .
O58 C61 1.195(7) .
O59 C64 1.305(7) .
O59 C65 1.465(6) .
O60 C64 1.205(7) .
O61 C66 1.261(7) .
O62 C66 1.240(7) .
N1 C19 1.352(7) .
N1 N2 1.386(6) .
N2 C22 1.344(7) .
N2 B1 1.550(8) .
N3 C24 1.344(7) .
N3 N4 1.371(6) .
N4 C27 1.369(7) .
N4 B1 1.549(8) .
N5 C29 1.332(7) .
N5 N6 1.385(6) .
N6 C32 1.365(7) .
N6 B1 1.511(8) .
N51 C69 1.350(7) .
N51 N52 1.369(6) .
N52 C72 1.358(7) .
N52 B51 1.532(9) .
N53 C74 1.311(7) .
N53 N54 1.396(6) .
N54 C77 1.349(8) .
N54 B51 1.531(9) .
N55 C79 1.345(7) .
N55 N56 1.362(6) .
N56 C82 1.356(7) .
N56 B51 1.538(9) .
C1 C4 1.401(8) .
C1 C2 1.522(8) .
C4 C7 1.393(8) .
C4 C5 1.512(8) .
C5 O4A 1.212(8) .
C5 O4B 1.217(9) .
C5 O3B 1.292(8) .
C5 O3A 1.308(8) .
O3A C6A 1.438(9) .
O3B C6B 1.464(9) .
C7 C10 1.441(8) .
C7 C8 1.527(8) .
C10 C13 1.359(7) .
C10 C11 1.498(8) .
C13 C14 1.522(8) .
C16 C17 1.542(9) .
C19 C21 1.377(8) .
C19 C20 1.506(7) .
C21 C22 1.370(8) .
C22 C23 1.491(7) .
C24 C26 1.389(8) .
C24 C25 1.485(7) .
C26 C27 1.373(8) .
C27 C28 1.471(8) .
C29 C31 1.383(7) .
C29 C30 1.490(7) .
C31 C32 1.367(8) .
C32 C33 1.503(8) .
C51 C54 1.409(8) .
C51 C52 1.529(8) .
C54 C57 1.404(8) .
C54 C55 1.504(8) .
C57 C60 1.425(7) .
C57 C58 1.515(8) .
C60 C63 1.377(7) .
C60 C61 1.499(8) .
C63 C64 1.503(8) .
C66 C67 1.512(9) .
C67 O64B 1.216(9) .
C67 O64A 1.252(8) .
C67 O63B 1.272(8) .
C67 O63A 1.279(7) .
O63A C68A 1.487(8) .
C68B O63B 1.473(9) .
C69 C71 1.382(8) .
C69 C70 1.500(8) .
C71 C72 1.370(8) .
C72 C73 1.521(8) .
C74 C76 1.396(8) .
C74 C75 1.505(9) .
C76 C77 1.377(9) .
C77 C78 1.493(9) .
C79 C81 1.371(8) .
C79 C80 1.515(8) .
C81 C82 1.342(8) .
C82 C83 1.512(8) .
C90 Cl2 1.785(9) .
C90 Cl1 1.823(9) .
Cl2 Cl1 2.343(13) 2_757
Cl1 Cl1 1.092(18) 2_757
Cl1 C90 1.859(18) 2_757
Cl1 Cl2 2.343(13) 2_757
